data_7250393
loop_
_publ_author_name
'Mal, Susital'
'Franco, Chris H. J.'
'Kumar, Binay'
'Kirillov, Alexander M.'
'Das, Subrata'

_publ_section_title
;
 Exploring uracil derivatives: synthesis, crystal structure insights, and
 antibacterial activity
;
_journal_issue 21
_journal_name_full CrystEngComm
_journal_page_first 3456
_journal_page_last 3466
_journal_paper_doi 10.1039/D5CE00362H
_journal_volume 27
_journal_year 2025
_chemical_formula_moiety 'C8 H12 N4 O2, H2 O'
_chemical_formula_sum 'C8 H14 N4 O3'
_chemical_formula_weight 214.23
_space_group_crystal_system triclinic
_space_group_IT_number 2
_space_group_name_Hall '-P 1'
_space_group_name_H-M_alt 'P -1'
_atom_sites_solution_hydrogens mixed
_atom_sites_solution_primary direct
_audit_creation_date 2023-06-23
_audit_creation_method
;
Olex2 1.5
(compiled 2023.03.06 svn.rbb2c1857 for OlexSys, GUI svn.r6748)
;
_audit_update_record
;
2025-01-27 deposited with the CCDC.	2025-05-07 downloaded from the CCDC.
;
_cell_angle_alpha 65.458(10)
_cell_angle_beta 78.475(9)
_cell_angle_gamma 73.773(10)
_cell_formula_units_Z 2
_cell_length_a 8.0489(9)
_cell_length_b 8.2275(8)
_cell_length_c 8.8795(9)
_cell_measurement_reflns_used 1817
_cell_measurement_temperature 293(2)
_cell_measurement_theta_max 28.9080
_cell_measurement_theta_min 3.3390
_cell_volume 511.22(10)
_computing_cell_refinement 'CrysAlisPro 1.171.40.69a (Rigaku OD, 2020)'
_computing_data_collection 'CrysAlisPro 1.171.40.69a (Rigaku OD, 2020)'
_computing_data_reduction 'CrysAlisPro 1.171.40.69a (Rigaku OD, 2020)'
_computing_molecular_graphics 'Olex2 1.5 (Dolomanov et al., 2009)'
_computing_publication_material 'Olex2 1.5 (Dolomanov et al., 2009)'
_computing_structure_refinement 'SHELXL 2018/3 (Sheldrick, 2015)'
_computing_structure_solution 'SHELXS  (Sheldrick, 2008)'
_diffrn_ambient_temperature 293(2)
_diffrn_detector 'CCD plate'
_diffrn_detector_area_resol_mean 8.0303
_diffrn_detector_type EosS2
_diffrn_measured_fraction_theta_full 0.998
_diffrn_measured_fraction_theta_max 0.997
_diffrn_measurement_details
;
List of Runs (angles in degrees, time in seconds):

  # Type    Start    End  Width  t~exp~   \w     \q     \k     \f   Frames
#--------------------------------------------------------------------------
  1  \w     -8.00  19.00   1.00    7.50    --   13.76  77.00 -90.00   27
  2  \w     -7.00  23.00   1.00    7.50    --   13.76  77.00  30.00   30
  3  \w     -3.00  25.00   1.00    7.50    --   13.76  77.00 150.00   28
  4  \w    -40.00  42.00   1.00    7.50    --  -15.95  77.00  30.00   82
  5  \w    -37.00  41.00   1.00    7.50    --  -15.95  77.00 150.00   78
  6  \w    -41.00  41.00   1.00    7.50    --  -15.95  77.00 -90.00   82
;
_diffrn_measurement_device 'four-circle diffractometer'
_diffrn_measurement_device_type 'SuperNova, Single source at offset/far, EosS2'
_diffrn_measurement_method '\w scans'
_diffrn_orient_matrix_type 'CrysAlisPro convention (1999,Acta A55,543-557)'
_diffrn_orient_matrix_UB_11 0.0216125000
_diffrn_orient_matrix_UB_12 -0.0550228000
_diffrn_orient_matrix_UB_13 -0.0479613000
_diffrn_orient_matrix_UB_21 0.0006681000
_diffrn_orient_matrix_UB_22 0.0795332000
_diffrn_orient_matrix_UB_23 -0.0739660000
_diffrn_orient_matrix_UB_31 0.0896336000
_diffrn_orient_matrix_UB_32 -0.0093562000
_diffrn_orient_matrix_UB_33 0.0034169000
_diffrn_radiation_monochromator mirror
_diffrn_radiation_probe x-ray
_diffrn_radiation_type 'Mo K\a'
_diffrn_radiation_wavelength 0.71073
_diffrn_reflns_av_R_equivalents 0.0179
_diffrn_reflns_av_unetI/netI 0.0332
_diffrn_reflns_Laue_measured_fraction_full 0.998
_diffrn_reflns_Laue_measured_fraction_max 0.997
_diffrn_reflns_limit_h_max 9
_diffrn_reflns_limit_h_min -10
_diffrn_reflns_limit_k_max 10
_diffrn_reflns_limit_k_min -9
_diffrn_reflns_limit_l_max 11
_diffrn_reflns_limit_l_min -11
_diffrn_reflns_number 3641
_diffrn_reflns_point_group_measured_fraction_full 0.998
_diffrn_reflns_point_group_measured_fraction_max 0.997
_diffrn_reflns_theta_full 25.000
_diffrn_reflns_theta_max 26.364
_diffrn_reflns_theta_min 2.533
_diffrn_source 'micro-focus sealed X-ray tube'
_diffrn_source_type 'SuperNova (Mo) X-ray Source'
_exptl_absorpt_coefficient_mu 0.108
_exptl_absorpt_correction_T_max 1.00000
_exptl_absorpt_correction_T_min 0.72786
_exptl_absorpt_correction_type multi-scan
_exptl_absorpt_process_details
;
CrysAlisPro 1.171.40.69a (Rigaku Oxford Diffraction, 2020)
Empirical absorption correction using spherical harmonics,
 implemented in SCALE3 ABSPACK scaling algorithm.
;
_exptl_crystal_colour colourless
_exptl_crystal_colour_primary colourless
_exptl_crystal_density_diffrn 1.392
_exptl_crystal_description block
_exptl_crystal_F_000 228
_exptl_crystal_size_max 0.11
_exptl_crystal_size_mid 0.095
_exptl_crystal_size_min 0.08
_refine_diff_density_max 0.242
_refine_diff_density_min -0.276
_refine_diff_density_rms 0.052
_refine_ls_extinction_method none
_refine_ls_goodness_of_fit_ref 1.051
_refine_ls_hydrogen_treatment constr
_refine_ls_matrix_type full
_refine_ls_number_parameters 154
_refine_ls_number_reflns 2074
_refine_ls_number_restraints 0
_refine_ls_restrained_S_all 1.051
_refine_ls_R_factor_all 0.0645
_refine_ls_R_factor_gt 0.0507
_refine_ls_shift/su_max 0.000
_refine_ls_shift/su_mean 0.000
_refine_ls_structure_factor_coef Fsqd
_refine_ls_weighting_details 'w=1/[\s^2^(Fo^2^)+(0.0829P)^2^+0.0423P] where P=(Fo^2^+2Fc^2^)/3'
_refine_ls_weighting_scheme calc
_refine_ls_wR_factor_gt 0.1373
_refine_ls_wR_factor_ref 0.1494
_reflns_Friedel_coverage 0.000
_reflns_number_gt 1617
_reflns_number_total 2074
_reflns_threshold_expression 'I > 2\s(I)'
_cod_data_source_file d5ce00362h2.cif
_cod_data_source_block c1
_cod_depositor_comments 'Adding full bibliography for 7250393--7250394.cif.'
_cod_database_code 7250393
_shelx_shelxl_version_number 2018/3
_chemical_oxdiff_formula 'C2 H2 N2 O2 '
_shelx_space_group_comment
;
The symmetry employed for this shelxl refinement is uniquely defined
by the following loop, which should always be used as a source of
symmetry information in preference to the above space-group names.
They are only intended as comments.
;
_shelx_estimated_absorpt_t_max 0.991
_shelx_estimated_absorpt_t_min 0.988
_olex2_refinement_description
;
1. Fixed Uiso
 At 1.2 times of:
  All C(H) groups, All N(H) groups
 At 1.5 times of:
  All C(H,H,H) groups, All O(H,H) groups
2. Others
 Fixed Sof: O3(0.5) H3A(0.5) H3B(0.5) O3A(0.5) H3AA(0.5) H3AB(0.5)
3.a Free rotating group:
 O3(H3A,H3B), O3A(H3AA,H3AB)
3.b Aromatic/amide H refined with riding coordinates:
 N1(H1), C3(H3), C5(H5)
3.c Idealised Me refined as rotating group:
 C6(H6A,H6B,H6C), C8(H8A,H8B,H8C), C7(H7A,H7B,H7C)
;
_olex2_submission_special_instructions 'No special instructions were received'
_oxdiff_exptl_absorpt_empirical_details
;
Empirical correction (ABSPACK) includes:
- Absorption correction using spherical harmonics
- Frame scaling
;
_oxdiff_exptl_absorpt_empirical_full_max 1.495
_oxdiff_exptl_absorpt_empirical_full_min 0.578

loop_
_space_group_symop_operation_xyz
'x, y, z'
'-x, -y, -z'

loop_
_atom_site_label
_atom_site_type_symbol
_atom_site_fract_x
_atom_site_fract_y
_atom_site_fract_z
_atom_site_U_iso_or_equiv
_atom_site_adp_type
_atom_site_occupancy
_atom_site_site_symmetry_order
_atom_site_calc_flag
_atom_site_refinement_flags_posn
_atom_site_refinement_flags_adp
_atom_site_refinement_flags_occupancy
_atom_site_disorder_assembly
_atom_site_disorder_group
O2 O 0.33292(16) 1.00148(16) 0.17039(16) 0.0445(4) Uani 1 1 d . . . . .
O1 O 0.67058(16) 0.51858(19) 0.05547(16) 0.0480(4) Uani 1 1 d . . . . .
N4 N 0.10494(17) 0.29873(19) 0.76156(17) 0.0334(4) Uani 1 1 d . . . . .
N1 N 0.49605(17) 0.75663(19) 0.11452(16) 0.0329(4) Uani 1 1 d . . . . .
H1 H 0.542464 0.831443 0.026740 0.040 Uiso 1 1 calc R U . . .
N2 N 0.47402(17) 0.45639(18) 0.28439(16) 0.0320(4) Uani 1 1 d . . . . .
N3 N 0.27751(17) 0.38344(19) 0.51528(17) 0.0329(4) Uani 1 1 d . . . . .
C4 C 0.34188(19) 0.5204(2) 0.38697(19) 0.0285(4) Uani 1 1 d . . . . .
C1 C 0.5542(2) 0.5732(2) 0.1452(2) 0.0329(4) Uani 1 1 d . . . . .
C2 C 0.3698(2) 0.8316(2) 0.2120(2) 0.0317(4) Uani 1 1 d . . . . .
C3 C 0.2917(2) 0.7054(2) 0.3506(2) 0.0316(4) Uani 1 1 d . . . . .
H3 H 0.203843 0.748465 0.419366 0.038 Uiso 1 1 calc R U . . .
C5 C 0.1686(2) 0.4241(2) 0.6315(2) 0.0309(4) Uani 1 1 d . . . . .
H5 H 0.135036 0.545470 0.621927 0.037 Uiso 1 1 calc R U . . .
C6 C -0.0119(2) 0.3455(3) 0.8922(2) 0.0457(5) Uani 1 1 d . . . . .
H6A H 0.045246 0.292236 0.992382 0.068 Uiso 1 1 calc R U . . .
H6B H -0.114525 0.299034 0.912127 0.068 Uiso 1 1 calc R U . . .
H6C H -0.043746 0.476299 0.858541 0.068 Uiso 1 1 calc R U . . .
C8 C 0.5351(3) 0.2599(3) 0.3182(3) 0.0469(5) Uani 1 1 d . . . . .
H8A H 0.527144 0.191548 0.436202 0.070 Uiso 1 1 calc R U . . .
H8B H 0.653802 0.236232 0.272662 0.070 Uiso 1 1 calc R U . . .
H8C H 0.464273 0.223566 0.267970 0.070 Uiso 1 1 calc R U . . .
C7 C 0.1568(3) 0.1069(3) 0.7853(3) 0.0497(5) Uani 1 1 d . . . . .
H7A H 0.056924 0.064198 0.786433 0.075 Uiso 1 1 calc R U . . .
H7B H 0.206846 0.037030 0.889148 0.075 Uiso 1 1 calc R U . . .
H7C H 0.241095 0.092328 0.695990 0.075 Uiso 1 1 calc R U . . .
O3 O 0.0355(8) 1.1445(7) 0.3706(9) 0.0750(15) Uani 0.5 1 d G . P A 1
H3A H 0.009548 1.044922 0.440754 0.113 Uiso 0.5 1 d G U P A 1
H3B H 0.124254 1.111094 0.311333 0.113 Uiso 0.5 1 d G U P A 1
O3A O 0.1140(6) 1.1612(8) 0.3873(7) 0.0629(13) Uani 0.5 1 d G . P B 2
H3AA H 0.174966 1.112441 0.320690 0.094 Uiso 0.5 1 d G U P B 2
H3AB H 0.024005 1.228067 0.338133 0.094 Uiso 0.5 1 d G U P B 2

loop_
_atom_site_aniso_label
_atom_site_aniso_U_11
_atom_site_aniso_U_22
_atom_site_aniso_U_33
_atom_site_aniso_U_23
_atom_site_aniso_U_13
_atom_site_aniso_U_12
O2 0.0553(8) 0.0269(7) 0.0399(7) -0.0105(6) 0.0151(6) -0.0089(6)
O1 0.0437(7) 0.0493(8) 0.0474(8) -0.0261(7) 0.0196(6) -0.0096(6)
N4 0.0373(7) 0.0294(8) 0.0312(8) -0.0119(6) 0.0055(6) -0.0095(6)
N1 0.0348(7) 0.0328(8) 0.0268(7) -0.0105(6) 0.0090(6) -0.0104(6)
N2 0.0339(7) 0.0287(8) 0.0320(8) -0.0151(6) 0.0052(6) -0.0052(6)
N3 0.0356(7) 0.0286(8) 0.0294(7) -0.0096(6) 0.0050(6) -0.0072(6)
C4 0.0273(8) 0.0322(9) 0.0263(8) -0.0133(7) 0.0012(6) -0.0062(7)
C1 0.0292(8) 0.0395(10) 0.0304(9) -0.0171(7) 0.0047(7) -0.0077(7)
C2 0.0331(8) 0.0312(9) 0.0285(9) -0.0116(7) 0.0012(7) -0.0061(7)
C3 0.0319(8) 0.0304(9) 0.0263(8) -0.0112(7) 0.0077(7) -0.0043(7)
C5 0.0331(8) 0.0271(9) 0.0309(9) -0.0111(7) 0.0024(7) -0.0080(7)
C6 0.0495(11) 0.0523(12) 0.0370(10) -0.0226(9) 0.0170(9) -0.0200(9)
C8 0.0545(11) 0.0326(10) 0.0492(12) -0.0206(9) 0.0105(9) -0.0060(8)
C7 0.0622(12) 0.0308(10) 0.0462(11) -0.0113(8) 0.0107(10) -0.0117(9)
O3 0.079(3) 0.043(2) 0.086(3) -0.030(2) 0.032(3) -0.007(3)
O3A 0.053(3) 0.064(3) 0.064(2) -0.0284(19) 0.018(2) -0.013(2)

loop_
_atom_type_symbol
_atom_type_description
_atom_type_scat_dispersion_real
_atom_type_scat_dispersion_imag
_atom_type_scat_source
C C 0.0033 0.0016 'International Tables Vol C Tables 4.2.6.8 and 6.1.1.4'
H H 0.0000 0.0000 'International Tables Vol C Tables 4.2.6.8 and 6.1.1.4'
N N 0.0061 0.0033 'International Tables Vol C Tables 4.2.6.8 and 6.1.1.4'
O O 0.0106 0.0060 'International Tables Vol C Tables 4.2.6.8 and 6.1.1.4'

loop_
_geom_angle_atom_site_label_1
_geom_angle_atom_site_label_2
_geom_angle_atom_site_label_3
_geom_angle
_geom_angle_site_symmetry_1
_geom_angle_site_symmetry_3
_geom_angle_publ_flag
C5 N4 C6 121.28(15) . . ?
C5 N4 C7 121.31(14) . . ?
C7 N4 C6 117.31(14) . . ?
C1 N1 H1 117.1 . . ?
C1 N1 C2 125.81(14) . . ?
C2 N1 H1 117.1 . . ?
C4 N2 C8 121.50(14) . . ?
C1 N2 C4 122.17(14) . . ?
C1 N2 C8 116.32(13) . . ?
C5 N3 C4 118.47(14) . . ?
N3 C4 N2 112.97(14) . . ?
N3 C4 C3 128.04(14) . . ?
C3 C4 N2 118.99(15) . . ?
O1 C1 N1 121.42(16) . . ?
O1 C1 N2 122.69(16) . . ?
N1 C1 N2 115.88(14) . . ?
O2 C2 N1 118.66(15) . . ?
O2 C2 C3 125.92(15) . . ?
N1 C2 C3 115.40(15) . . ?
C4 C3 C2 121.69(15) . . ?
C4 C3 H3 119.2 . . ?
C2 C3 H3 119.2 . . ?
N4 C5 H5 119.0 . . ?
N3 C5 N4 122.01(15) . . ?
N3 C5 H5 119.0 . . ?
N4 C6 H6A 109.5 . . ?
N4 C6 H6B 109.5 . . ?
N4 C6 H6C 109.5 . . ?
H6A C6 H6B 109.5 . . ?
H6A C6 H6C 109.5 . . ?
H6B C6 H6C 109.5 . . ?
N2 C8 H8A 109.5 . . ?
N2 C8 H8B 109.5 . . ?
N2 C8 H8C 109.5 . . ?
H8A C8 H8B 109.5 . . ?
H8A C8 H8C 109.5 . . ?
H8B C8 H8C 109.5 . . ?
N4 C7 H7A 109.5 . . ?
N4 C7 H7B 109.5 . . ?
N4 C7 H7C 109.5 . . ?
H7A C7 H7B 109.5 . . ?
H7A C7 H7C 109.5 . . ?
H7B C7 H7C 109.5 . . ?
H3A O3 H3B 104.5 . . ?
H3AA O3A H3AB 104.5 . . ?

loop_
_geom_bond_atom_site_label_1
_geom_bond_atom_site_label_2
_geom_bond_distance
_geom_bond_site_symmetry_2
_geom_bond_publ_flag
O2 C2 1.249(2) . ?
O1 C1 1.216(2) . ?
N4 C5 1.315(2) . ?
N4 C6 1.453(2) . ?
N4 C7 1.449(2) . ?
N1 H1 0.8600 . ?
N1 C1 1.373(2) . ?
N1 C2 1.380(2) . ?
N2 C4 1.392(2) . ?
N2 C1 1.381(2) . ?
N2 C8 1.468(2) . ?
N3 C4 1.364(2) . ?
N3 C5 1.306(2) . ?
C4 C3 1.373(2) . ?
C2 C3 1.408(2) . ?
C3 H3 0.9300 . ?
C5 H5 0.9300 . ?
C6 H6A 0.9600 . ?
C6 H6B 0.9600 . ?
C6 H6C 0.9600 . ?
C8 H8A 0.9600 . ?
C8 H8B 0.9600 . ?
C8 H8C 0.9600 . ?
C7 H7A 0.9600 . ?
C7 H7B 0.9600 . ?
C7 H7C 0.9600 . ?
O3 H3A 0.8501 . ?
O3 H3B 0.8500 . ?
O3A H3AA 0.8501 . ?
O3A H3AB 0.8500 . ?

loop_
_geom_torsion_atom_site_label_1
_geom_torsion_atom_site_label_2
_geom_torsion_atom_site_label_3
_geom_torsion_atom_site_label_4
_geom_torsion
_geom_torsion_site_symmetry_1
_geom_torsion_site_symmetry_2
_geom_torsion_site_symmetry_3
_geom_torsion_site_symmetry_4
_geom_torsion_publ_flag
O2 C2 C3 C4 -179.60(16) . . . . ?
N1 C2 C3 C4 1.4(2) . . . . ?
N2 C4 C3 C2 0.4(2) . . . . ?
N3 C4 C3 C2 -179.50(15) . . . . ?
C4 N2 C1 O1 179.45(14) . . . . ?
C4 N2 C1 N1 0.3(2) . . . . ?
C4 N3 C5 N4 -177.97(14) . . . . ?
C1 N1 C2 O2 178.36(15) . . . . ?
C1 N1 C2 C3 -2.6(2) . . . . ?
C1 N2 C4 N3 178.58(13) . . . . ?
C1 N2 C4 C3 -1.3(2) . . . . ?
C2 N1 C1 O1 -177.40(15) . . . . ?
C2 N1 C1 N2 1.8(2) . . . . ?
C5 N3 C4 N2 171.53(13) . . . . ?
C5 N3 C4 C3 -8.6(2) . . . . ?
C6 N4 C5 N3 178.08(15) . . . . ?
C8 N2 C4 N3 -1.0(2) . . . . ?
C8 N2 C4 C3 179.09(15) . . . . ?
C8 N2 C1 O1 -0.9(2) . . . . ?
C8 N2 C1 N1 179.94(14) . . . . ?
C7 N4 C5 N3 1.9(3) . . . . ?
